data_4338815
loop_
_publ_author_name
'Jaffe, Adam'
'Karunadasa, Hemamala I.'

_publ_section_title
;
 Lithium cycling in a self-assembled copper chloride-polyether hybrid
 electrode.
;
_journal_issue 13
_journal_name_full 'Inorganic chemistry'
_journal_page_first 6494
_journal_page_last 6496
_journal_paper_doi 10.1021/ic500860t
_journal_volume 53
_journal_year 2014
_chemical_formula_moiety 'Cl4 Cu, C6 H18 N2 O2'
_chemical_formula_sum 'C6 H18 Cl4 Cu N2 O2'
_chemical_formula_weight 355.58
_space_group_crystal_system orthorhombic
_space_group_IT_number 56
_space_group_name_Hall '-P 2ab 2ac'
_space_group_name_H-M_alt 'P c c n'
_symmetry_space_group_name_Hall '-P 2ab 2ac'
_symmetry_space_group_name_H-M 'P c c n'
_audit_creation_date 2013-09-16
_audit_creation_method
;
  Olex2 1.2
  (compiled 2013.04.25 svn.r2679, GUI svn.r4466)
;
_cell_angle_alpha 90
_cell_angle_beta 90
_cell_angle_gamma 90
_cell_formula_units_Z 4
_cell_length_a 23.6139(13)
_cell_length_b 7.5944(4)
_cell_length_c 7.6259(4)
_cell_measurement_temperature 298(2)
_cell_volume 1367.58(13)
_computing_molecular_graphics
;
O. V. Dolomanov, L. J. Bourhis, R. J. Gildea, J. A. K. Howard and H. Puschmann,
OLEX2: a complete structure solution, refinement and analysis program.
J. Appl. Cryst. (2009). 42, 339-341.
;
_computing_publication_material
;
O. V. Dolomanov, L. J. Bourhis, R. J. Gildea, J. A. K. Howard and H. Puschmann,
OLEX2: a complete structure solution, refinement and analysis program.
J. Appl. Cryst. (2009). 42, 339-341.
;
_diffrn_ambient_temperature 298(2)
_diffrn_measured_fraction_theta_full 0.9966
_diffrn_measured_fraction_theta_max 0.9966
_diffrn_radiation_monochromator graphite
_diffrn_radiation_source 'fine-focus sealed tube'
_diffrn_radiation_type MoK\a
_diffrn_radiation_wavelength 0.71073
_diffrn_reflns_av_R_equivalents 0.0845
_diffrn_reflns_av_unetI/netI 0.0224
_diffrn_reflns_limit_h_max 30
_diffrn_reflns_limit_h_min -30
_diffrn_reflns_limit_k_max 9
_diffrn_reflns_limit_k_min -9
_diffrn_reflns_limit_l_max 9
_diffrn_reflns_limit_l_min -9
_diffrn_reflns_number 58613
_diffrn_reflns_theta_full 26.9593
_diffrn_reflns_theta_max 26.96
_diffrn_reflns_theta_min 2.82
_exptl_absorpt_coefficient_mu 2.362
_exptl_absorpt_correction_T_max 0.7455
_exptl_absorpt_correction_T_min 0.6868
_exptl_absorpt_correction_type multi-scan
_exptl_absorpt_process_details 'SADABS V2008/1 (Bruker AXS Inc.)'
_exptl_crystal_density_diffrn 1.7269
_exptl_crystal_F_000 724
_exptl_crystal_size_max 0.05
_exptl_crystal_size_mid 0.05
_exptl_crystal_size_min 0.002
_refine_diff_density_max 0.6043
_refine_diff_density_min -0.6462
_refine_diff_density_rms 0.1534
_refine_ls_d_res_high 0.7839
_refine_ls_d_res_low 7.2297
_refine_ls_goodness_of_fit_ref 1.0936
_refine_ls_hydrogen_treatment mixed
_refine_ls_matrix_type full
_refine_ls_number_constraints 13
_refine_ls_number_parameters 70
_refine_ls_number_reflns 1479
_refine_ls_number_restraints 0
_refine_ls_restrained_S_all 1.0936
_refine_ls_R_factor_all 0.0543
_refine_ls_R_factor_gt 0.0280
_refine_ls_shift/su_max 0.0001
_refine_ls_shift/su_mean 0.0000
_refine_ls_structure_factor_coef Fsqd
_refine_ls_weighting_details 'w=1/[\s^2^(Fo^2^)+(0.0289P)^2^+0.6562P] where P=(Fo^2^+2Fc^2^)/3'
_refine_ls_weighting_scheme calc
_refine_ls_wR_factor_ref 0.0661
_reflns_Friedel_coverage 0.0
_reflns_limit_h_max 30
_reflns_limit_h_min 0
_reflns_limit_k_max 9
_reflns_limit_k_min 0
_reflns_limit_l_max 9
_reflns_limit_l_min 0
_reflns_number_gt 1096
_reflns_number_total 1479
_reflns_threshold_expression I>=2u(I)
_cod_data_source_file ic500860t_si_002.cif
_cod_data_source_block aj46j
_cod_depositor_comments 'Adding full bibliography for 4338815.cif.'
_cod_database_code 4338815
_olex2_refinement_description
;
1. Fixed Uiso
 At 1.2 times of:
  All C(H,H) groups
 At 1.5 times of:
  All N(H,H,H) groups
2.a Secondary CH2 refined with riding coordinates:
 C1(H1d,H1e), C2(H2a,H2b), C3(H3a,H3b)
2.b Idealised Me refined as rotating group:
 N1(H1a,H1b,H1c)
;

loop_
_space_group_symop_id
_space_group_symop_operation_xyz
1 x,y,z
2 x+1/2,-y,-z+1/2
3 -x,y+1/2,-z+1/2
4 -x+1/2,-y+1/2,z
5 -x,-y,-z
6 -x-1/2,y,z-1/2
7 x,-y-1/2,z-1/2
8 x-1/2,y-1/2,-z

loop_
_atom_site_label
_atom_site_type_symbol
_atom_site_fract_x
_atom_site_fract_y
_atom_site_fract_z
_atom_site_U_iso_or_equiv
_atom_site_adp_type
_atom_site_occupancy
_atom_site_refinement_flags_posn
_atom_site_refinement_flags_adp
Cu1 Cu 0.000000 0.500000 1.000000 0.02647(13) Uani 1.000000 S T
Cl1 Cl 0.09570(3) 0.46345(8) 1.00455(9) 0.03812(18) Uani 1.000000 . .
Cl2 Cl 0.00999(3) 0.70272(8) 0.77703(8) 0.03289(17) Uani 1.000000 . .
O1 O 0.19988(7) 0.3754(2) 0.5866(2) 0.0337(4) Uani 1.000000 . .
N1 N 0.08505(9) 0.4555(3) 0.5084(3) 0.0394(6) Uani 1.000000 . .
H1a H 0.09703(15) 0.3462(6) 0.528(2) 0.0590(8) Uiso 1.000000 GR .
H1b H 0.0690(5) 0.4983(13) 0.6050(13) 0.0590(8) Uiso 1.000000 GR .
H1c H 0.0598(4) 0.4546(18) 0.4217(10) 0.0590(8) Uiso 1.000000 GR .
C1 C 0.13361(11) 0.5672(4) 0.4587(4) 0.0406(7) Uani 1.000000 . .
H1d H 0.14689(11) 0.5334(4) 0.3432(4) 0.0487(8) Uiso 1.000000 R .
H1e H 0.12154(11) 0.6892(4) 0.4532(4) 0.0487(8) Uiso 1.000000 R .
C2 C 0.18056(11) 0.5502(3) 0.5864(4) 0.0410(7) Uani 1.000000 . .
H2a H 0.16745(11) 0.5822(3) 0.7026(4) 0.0492(8) Uiso 1.000000 R .
H2b H 0.21123(11) 0.6288(3) 0.5544(4) 0.0492(8) Uiso 1.000000 R .
C3 C 0.24095(11) 0.3441(4) 0.7205(3) 0.0423(7) Uani 1.000000 . .
H3a H 0.27364(11) 0.4190(4) 0.7012(3) 0.0507(8) Uiso 1.000000 R .
H3b H 0.22493(11) 0.3737(4) 0.8339(3) 0.0507(8) Uiso 1.000000 R .

loop_
_atom_site_aniso_label
_atom_site_aniso_U_11
_atom_site_aniso_U_22
_atom_site_aniso_U_33
_atom_site_aniso_U_12
_atom_site_aniso_U_13
_atom_site_aniso_U_23
Cu1 0.0262(2) 0.0258(2) 0.0274(2) 0.00143(16) -0.00006(18) 0.00707(17)
Cl1 0.0272(3) 0.0319(3) 0.0553(4) 0.0015(2) -0.0012(3) 0.0066(3)
Cl2 0.0405(3) 0.0299(3) 0.0282(3) 0.0001(2) 0.0003(3) 0.0075(3)
O1 0.0285(9) 0.0399(11) 0.0327(10) 0.0047(8) -0.0056(8) -0.0046(8)
N1 0.0304(12) 0.0353(12) 0.0524(14) 0.0021(9) -0.0043(10) -0.0063(11)
C1 0.0385(16) 0.0360(15) 0.0474(17) 0.0028(12) 0.0034(13) 0.0081(13)
C2 0.0334(15) 0.0352(15) 0.0544(18) -0.0041(12) -0.0023(14) -0.0026(14)
C3 0.0358(15) 0.0600(18) 0.0309(14) 0.0095(13) -0.0054(12) -0.0083(12)

loop_
_atom_type_symbol
_atom_type_scat_dispersion_real
_atom_type_scat_dispersion_imag
_atom_type_scat_source
_atom_type_scat_dispersion_source
C 0.00347 0.00161 'International Tables Volume C Table 6.1.1.4 (pp. 500-502)' 'Henke, Gullikson and Davis, At. Data and Nucl. Data Tables, 1993, 54, 2'
Cl 0.14873 0.16029 'International Tables Volume C Table 6.1.1.4 (pp. 500-502)' 'Henke, Gullikson and Davis, At. Data and Nucl. Data Tables, 1993, 54, 2'
H 0.00000 0.00000 'International Tables Volume C Table 6.1.1.4 (pp. 500-502)' 'Henke, Gullikson and Davis, At. Data and Nucl. Data Tables, 1993, 54, 2'
O 0.01158 0.00611 'International Tables Volume C Table 6.1.1.4 (pp. 500-502)' 'Henke, Gullikson and Davis, At. Data and Nucl. Data Tables, 1993, 54, 2'
N 0.00653 0.00323 'International Tables Volume C Table 6.1.1.4 (pp. 500-502)' 'Henke, Gullikson and Davis, At. Data and Nucl. Data Tables, 1993, 54, 2'
Cu 0.34125 1.28947 'International Tables Volume C Table 6.1.1.4 (pp. 500-502)' 'Henke, Gullikson and Davis, At. Data and Nucl. Data Tables, 1993, 54, 2'

loop_
_geom_angle_atom_site_label_1
_geom_angle_atom_site_label_2
_geom_angle_atom_site_label_3
_geom_angle
_geom_angle_site_symmetry_1
_geom_angle_site_symmetry_3
Cl1 Cu1 Cl1 180.0 5_567 .
Cl2 Cu1 Cl1 90.51(2) 5_567 .
Cl2 Cu1 Cl1 89.49(2) 5_567 5_567
Cl2 Cu1 Cl1 89.49(2) . .
Cl2 Cu1 Cl1 90.51(2) . 5_567
Cl2 Cu1 Cl2 180.0 5_567 .
C3 O1 C2 112.29(19) . .
H1b N1 H1a 109.5 . .
H1c N1 H1a 109.5 . .
H1c N1 H1b 109.5 . .
C1 N1 H1a 109.5 . .
C1 N1 H1b 109.5 . .
C1 N1 H1c 109.5 . .
H1d C1 N1 109.38(14) . .
H1e C1 N1 109.38(14) . .
H1e C1 H1d 108.0 . .
C2 C1 N1 111.3(2) . .
C2 C1 H1d 109.38(16) . .
C2 C1 H1e 109.38(15) . .
C1 C2 O1 109.1(2) . .
H2a C2 O1 109.87(14) . .
H2a C2 C1 109.87(16) . .
H2b C2 O1 109.87(13) . .
H2b C2 C1 109.87(15) . .
H2b C2 H2a 108.3 . .
C3 C3 O1 110.7(2) 4 .
H3a C3 O1 109.50(14) . .
H3b C3 O1 109.50(12) . .
H3b C3 H3a 108.1 . .

loop_
_geom_bond_atom_site_label_1
_geom_bond_atom_site_label_2
_geom_bond_distance
_geom_bond_site_symmetry_2
Cu1 Cl1 2.2771(6) 5_567
Cu1 Cl1 2.2771(6) .
Cu1 Cl2 2.3059(6) 5_567
Cu1 Cl2 2.3059(6) .
O1 C2 1.403(3) .
O1 C3 1.428(3) .
N1 H1a 0.8900 .
N1 H1b 0.8900 .
N1 H1c 0.8900 .
N1 C1 1.476(3) .
C1 H1d 0.9700 .
C1 H1e 0.9700 .
C1 C2 1.481(4) .
C2 H2a 0.9700 .
C2 H2b 0.9700 .
C3 C3 1.492(5) 4
C3 H3a 0.9700 .
C3 H3b 0.9700 .
